data_2007504
loop_
_publ_author_name
'Peter, Stefan'
'Suchanek, Ellen'
'Roisnel, Thierry'
'Lutz, Heinz Dieter'

_publ_section_title
;
 Neutron Powder Diffraction Study on Highly Deuterated
 Ca(IO~3~)~2~.D~2~O
;
_journal_issue 8
_journal_name_full 'Acta Crystallographica Section C'
_journal_page_first 1064
_journal_page_last 1066
_journal_paper_doi 10.1107/S010827019800167X
_journal_volume 54
_journal_year 1998
_chemical_formula_moiety 'Ca (I O3)2 , D2 O'
_chemical_formula_structural 'Ca (I O3)2 (D2 O)'
_chemical_formula_sum 'Ca D2 I O7'
_chemical_formula_weight 409.91
_chemical_name_common 'calcium iodate monohydrate'
_chemical_name_systematic 'calcium iodate monohydrate'
_space_group_IT_number 14
_symmetry_cell_setting monoclinic
_symmetry_space_group_name_Hall '-P 2ybc'
_symmetry_space_group_name_H-M 'P 1 21/c 1'
_cell_angle_alpha 90.00
_cell_angle_beta 95.372(3)
_cell_angle_gamma 90.00
_cell_formula_units_Z 4
_cell_length_a 8.5161(4)
_cell_length_b 10.0390(4)
_cell_length_c 7.5138(3)
_cell_measurement_reflns_used 2020
_cell_measurement_temperature 293(2)
_cell_measurement_theta_max 62.46
_cell_measurement_theta_min 4.15
_cell_volume 639.56(5)
_computing_cell_refinement 'FULLPROF (Rodriguez-Carvajal, 1990)'
_computing_data_collection '3T2 diffractometer local software'
_computing_molecular_graphics 'ORTEP (Johnson, 1965)'
_computing_structure_refinement FULLPROF
_diffrn_measurement_device 3T2
_diffrn_measurement_method Debye-Scherrer
_diffrn_radiation_monochromator 'Ge (335)'
_diffrn_radiation_probe neutron
_diffrn_radiation_source 'Orphee reactor, LLB, Saclay (France)'
_diffrn_radiation_type neutron
_diffrn_radiation_wavelength 1.2272
_exptl_absorpt_coefficient_mu 0.03313
_exptl_absorpt_correction_type none
_exptl_crystal_density_diffrn 4.257
_exptl_crystal_density_method none
_refine_ls_goodness_of_fit_all 1.30
_refine_ls_hydrogen_treatment refall
_refine_ls_number_parameters 70
_refine_ls_R_factor_all 0.039
_cod_data_source_file br1201.cif
_cod_data_source_block caio321w
_cod_original_sg_symbol_H-M 'P 21/c'
_cod_original_formula_sum 'Ca D2 O7 I'
_cod_database_code 2007504

loop_
_symmetry_equiv_pos_as_xyz
'x, y, z'
'-x, y+1/2, -z+1/2'
'-x, -y, -z'
'x, -y-1/2, z-1/2'

loop_
_atom_site_label
_atom_site_fract_x
_atom_site_fract_y
_atom_site_fract_z
_atom_site_U_iso_or_equiv
_atom_site_thermal_displace_type
_atom_site_calc_flag
_atom_site_refinement_flags
_atom_site_occupancy
_atom_site_disorder_group
_atom_site_type_symbol
Ca .7866(7) .5059(6) .3301(9) .0110(10) Uiso d P 1.00 . Ca
I1 .9755(6) .1903(5) .4573(7) .0070(10) Uiso d P 1.00 . I
I2 .4836(6) .6860(5) .0515(7) .0110(10) Uiso d P 1.00 . I
O1 .9742(6) .3588(5) .5451(7) .0150(10) Uiso d P 1.00 . O
O2 .1696(6) .1711(5) .3979(7) .0120(10) Uiso d P 1.00 . O
O3 .9909(7) .1021(5) .6693(7) .0160(10) Uiso d P 1.00 . O
O4 .6456(7) .3135(6) .3821(8) .0260(10) Uiso d P 1.00 . O
O5 .6615(7) .4376(6) .0186(8) .0200(10) Uiso d P 1.00 . O
O6 .5389(6) .6232(5) .2773(6) .0140(10) Uiso d P 1.00 . O
O7 .6955(9) .5666(6) .6240(8) .0220(10) Uiso d P 1.00 . O
D1 .6326(7) .4973(7) .6711(8) .031(2) Uiso d P .940(18) . D
H1 .6326(7) .4973(7) .6711(8) .031(2) Uiso d P .06(2) . D
D2 .7799(8) .5803(7) .7173(9) .034(2) Uiso d P .89(18) . D
H2 .7799(8) .5803(7) .7173(9) .034(2) Uiso d P .12(2) . D

loop_
_atom_type_symbol
_atom_type_description
_atom_type_scat_dispersion_real
_atom_type_scat_dispersion_imag
_atom_type_scat_source
Ca Ca 0.0000 0.0000 'International Tables Vol C Tables 4.2.6.8 and 6.1.1.4'
I I 0.0000 0.0000 'International Tables Vol C Tables 4.2.6.8 and 6.1.1.4'
O O 0.0000 0.0000 'International Tables Vol C Tables 4.2.6.8 and 6.1.1.4'
D D 0.0000 0.0000 'International Tables Vol C Tables 4.2.6.8 and 6.1.1.4'
H H 0.0000 0.0000 'International Tables Vol C Tables 4.2.6.8 and 6.1.1.4'

loop_
_geom_angle_atom_site_label_1
_geom_angle_atom_site_label_2
_geom_angle_atom_site_label_3
_geom_angle_site_symmetry_1
_geom_angle_site_symmetry_3
_geom_angle
_geom_angle_publ_flag
O4 Ca O6 . . 88.6(4) n
O6 Ca O2 . 2_655 75.0(3) n
O4 Ca O3 . 4_565 96.7(4) n
O2 Ca O3 2_655 4_565 78.1(3) n
O4 Ca O7 . . 81.1(4) n
O6 Ca O7 . . 71.7(3) n
O2 Ca O1 2_655 3_766 74.2(3) n
O3 Ca O1 4_565 3_766 80.7(3) n
O7 Ca O1 . 3_766 81.3(4) n
O4 Ca O5 . . 75.8(2) n
O6 Ca O5 . . 72.5(3) n
O2 Ca O5 2_655 . 67.6(2) n
O3 Ca O5 4_565 . 71.8(3) n
O4 Ca O1 . . 73.9(3) n
O3 Ca O1 4_565 . 68.6(3) n
O7 Ca O1 . . 79.2(3) n
O1 Ca O1 3_766 . 69.7(3) n
O2 I1 O1 1_655 . 103.4(6) n
O2 I1 O3 1_655 . 100.2(6) n
O1 I1 O3 . . 97.9(5) n
O4 I2 O5 2_655 3_665 98.7(6) n
O4 I2 O6 2_655 . 95.7(5) n
O5 I2 O6 3_665 . 98.3(5) n
D1 O7 D2 . . 103.7(14) yes
O7 D1 O6 . 3_666 165(5) yes
O7 D2 O3 . 2_756 158(4) yes

loop_
_geom_bond_atom_site_label_1
_geom_bond_atom_site_label_2
_geom_bond_site_symmetry_2
_geom_bond_distance
_geom_bond_publ_flag
Ca O4 . 2.326(9) n
Ca O6 . 2.417(8) n
Ca O2 2_655 2.438(8) n
Ca O3 4_565 2.461(9) n
Ca O7 . 2.484(9) n
Ca O1 3_766 2.553(8) n
Ca O5 . 2.573(9) n
Ca O1 . 2.618(8) n
I1 O2 1_655 1.762(7) n
I1 O1 . 1.816(8) n
I1 O3 . 1.817(8) n
I1 O3 4_565 3.015(8) n
I1 O5 4_566 3.040(8) n
I1 O4 . 3.074(8) n
I1 O3 3_756 3.108(8) n
I2 O4 2_655 1.789(8) n
I2 O5 3_665 1.794(8) n
I2 O6 . 1.830(7) n
I2 O6 4_575 2.884(7) n
I2 O5 . 2.940(8) n
I2 O2 2_655 2.946(8) n
I2 O7 4_575 3.089(9) n
O4 D1 . 2.859(9) yes
O7 D1 . .965(10) yes
O7 D2 . .967(9) yes
O7 O2 3_666 2.884(9) n
O7 O6 3_666 2.905(9) n
O7 O3 2_756 2.983(9) n
O7 O4 3_666 3.140(9) n
O7 O5 1_556 3.273(8) n
D1 O6 3_666 1.963(8) yes
D1 O5 1_556 2.668(8) yes
D2 O3 2_756 2.067(9) yes
D2 O2 3_666 2.690(9) yes
D2 O5 1_556 2.936(9) yes
